data_4321188
loop_
_publ_author_name
'Pamela J. Hagrman'
'Jon Zubieta'

_publ_section_title
;
 Structural Influences of Organonitrogen Ligands on Vanadium Oxide Solids.
 Hydrothermal Syntheses and Structures of the Terpyridine Vanadates
 [V2O4(Terpy)2]3[V10O28], [VO2(Terpy)][V4O10], and [V9O22(Terpy)3]
;
_journal_name_full 'Inorganic Chemistry'
_journal_page_first 3252
_journal_page_last 3260
_journal_paper_doi 10.1021/ic991473d
_journal_volume 39
_journal_year 2000
_chemical_formula_sum 'C45 H35 N9 O21 V8'
_chemical_formula_weight 1445.34
_chemical_name_systematic
; 
 ? 
;
_space_group_IT_number 2
_symmetry_cell_setting triclinic
_symmetry_space_group_name_Hall '-P 1'
_symmetry_space_group_name_H-M 'P -1'
_atom_sites_solution_hydrogens geom
_atom_sites_solution_primary direct
_atom_sites_solution_secondary difmap
_audit_creation_method SHELXL-97
_cell_angle_alpha 69.5840(10)
_cell_angle_beta 71.2040(10)
_cell_angle_gamma 84.6400(10)
_cell_formula_units_Z 2
_cell_length_a 12.2071(7)
_cell_length_b 13.8855(8)
_cell_length_c 16.9832(10)
_cell_measurement_temperature 96(2)
_cell_volume 2553.4(3)
_computing_structure_refinement 'SHELXL-97 (Sheldrick, 1997)'
_computing_structure_solution 'SHELXS-97 (Sheldrick, 1990)'
_diffrn_ambient_temperature 293(2)
_diffrn_measured_fraction_theta_full 0.987
_diffrn_measured_fraction_theta_max 0.987
_diffrn_radiation_monochromator graphite
_diffrn_radiation_source 'fine-focus sealed tube'
_diffrn_radiation_type MoK\a
_diffrn_radiation_wavelength 0.71073
_diffrn_reflns_av_R_equivalents 0.0439
_diffrn_reflns_av_sigmaI/netI 0.0492
_diffrn_reflns_limit_h_max 13
_diffrn_reflns_limit_h_min -13
_diffrn_reflns_limit_k_max 13
_diffrn_reflns_limit_k_min -15
_diffrn_reflns_limit_l_max 18
_diffrn_reflns_limit_l_min -18
_diffrn_reflns_number 11967
_diffrn_reflns_theta_full 23.32
_diffrn_reflns_theta_max 23.32
_diffrn_reflns_theta_min 1.57
_exptl_absorpt_coefficient_mu 1.488
_exptl_crystal_colour Yellow
_exptl_crystal_density_diffrn 1.880
_exptl_crystal_density_method 'not measured'
_exptl_crystal_description Plate
_exptl_crystal_F_000 1440
_exptl_crystal_size_max 0.28
_exptl_crystal_size_mid 0.28
_exptl_crystal_size_min 0.13
_refine_diff_density_max 1.307
_refine_diff_density_min -0.539
_refine_diff_density_rms 0.103
_refine_ls_extinction_method none
_refine_ls_goodness_of_fit_ref 1.037
_refine_ls_hydrogen_treatment mixed
_refine_ls_matrix_type full
_refine_ls_number_parameters 880
_refine_ls_number_reflns 7311
_refine_ls_number_restraints 0
_refine_ls_restrained_S_all 1.037
_refine_ls_R_factor_all 0.0569
_refine_ls_R_factor_gt 0.0405
_refine_ls_shift/su_max 0.400
_refine_ls_shift/su_mean 0.001
_refine_ls_structure_factor_coef Fsqd
_refine_ls_weighting_details 'calc w=1/[\s^2^(Fo^2^)+(0.0612P)^2^+3.0885P] where P=(Fo^2^+2Fc^2^)/3'
_refine_ls_weighting_scheme calc
_refine_ls_wR_factor_gt 0.1014
_refine_ls_wR_factor_ref 0.1095
_reflns_number_gt 5833
_reflns_number_total 7311
_reflns_threshold_expression >2sigma(I)
_cod_data_source_file ic991473d_1.cif
_cod_data_source_block Pam140
_cod_database_code 4321188

loop_
_symmetry_equiv_pos_as_xyz
'x, y, z'
'-x, -y, -z'

loop_
_atom_site_label
_atom_site_type_symbol
_atom_site_fract_x
_atom_site_fract_y
_atom_site_fract_z
_atom_site_U_iso_or_equiv
_atom_site_adp_type
_atom_site_occupancy
_atom_site_symmetry_multiplicity
_atom_site_calc_flag
_atom_site_refinement_flags
_atom_site_disorder_assembly
_atom_site_disorder_group
V1 V 0.63766(6) 0.47272(5) 0.46424(5) 0.00908(18) Uani 1 1 d . . .
V2 V 0.97899(6) 0.79747(5) 0.13147(5) 0.00941(18) Uani 1 1 d . . .
V3 V 0.71831(6) 0.84371(5) 0.21632(5) 0.00924(18) Uani 1 1 d . . .
V4 V 0.30135(7) 0.56658(6) 0.04909(5) 0.01377(19) Uani 1 1 d . . .
V5 V 0.42187(7) 0.34441(6) 0.07726(5) 0.0142(2) Uani 1 1 d . . .
V6 V 0.40245(6) 0.11107(5) 0.25100(5) 0.01092(19) Uani 1 1 d . . .
V7 V 0.13967(6) 0.00062(5) 0.36245(5) 0.01139(19) Uani 1 1 d . . .
V8 V 0.05606(6) -0.17289(6) 0.58079(5) 0.01198(19) Uani 1 1 d . . .
O1 O 0.7735(2) 0.5017(2) 0.42296(19) 0.0150(7) Uani 1 1 d . . .
O2 O 0.5697(2) 0.5796(2) 0.47222(18) 0.0126(7) Uani 1 1 d . . .
O3 O 1.1117(2) 0.8327(2) 0.08101(19) 0.0155(7) Uani 1 1 d . . .
O4 O 0.9106(2) 0.9032(2) 0.14483(19) 0.0123(7) Uani 1 1 d . . .
O5 O 0.7888(2) 0.7390(2) 0.20307(18) 0.0115(7) Uani 1 1 d . . .
O6 O 0.5867(2) 0.8050(2) 0.26677(19) 0.0137(7) Uani 1 1 d . . .
O7 O 0.2581(3) 0.6399(2) 0.1092(2) 0.0205(7) Uani 1 1 d . . .
O8 O 0.1978(3) 0.5576(2) 0.0105(2) 0.0192(7) Uani 1 1 d . . .
O9 O 0.3401(3) 0.4402(2) 0.1163(2) 0.0209(7) Uani 1 1 d . . .
O10 O 0.3888(3) 0.3402(3) -0.0056(2) 0.0260(8) Uani 1 1 d . . .
O11 O 0.5691(3) 0.3749(2) 0.0448(2) 0.0189(7) Uani 1 1 d . . .
O12 O 0.3867(3) 0.2264(2) 0.1619(2) 0.0229(8) Uani 1 1 d . . .
O13 O 0.4456(3) 0.0193(2) 0.20999(19) 0.0151(7) Uani 1 1 d . . .
O14 O 0.4962(3) 0.1260(2) 0.2961(2) 0.0205(7) Uani 1 1 d . . .
O15 O 0.2636(3) 0.0720(2) 0.34022(19) 0.0164(7) Uani 1 1 d . . .
O16 O 0.0208(3) 0.0823(2) 0.3644(2) 0.0204(7) Uani 1 1 d . . .
O17 O 0.1579(3) -0.0442(2) 0.28355(19) 0.0173(7) Uani 1 1 d . . .
O18 O 0.1176(3) -0.1016(2) 0.4624(2) 0.0212(8) Uani 1 1 d . . .
O19 O 0.1575(3) -0.2227(2) 0.62463(19) 0.0168(7) Uani 1 1 d . . .
O20 O -0.0313(3) -0.2644(2) 0.5959(2) 0.0214(8) Uani 1 1 d . . .
O100 O -0.2518(3) -0.3635(3) 0.6844(2) 0.0301(9) Uani 1 1 d . . .
N1 N 0.6139(3) 0.4655(3) 0.3500(2) 0.0101(8) Uani 1 1 d . . .
N2 N 0.6197(3) 0.3142(3) 0.4862(2) 0.0090(8) Uani 1 1 d . . .
N3 N 0.6435(3) 0.3972(3) 0.5931(2) 0.0103(8) Uani 1 1 d . . .
N4 N 0.9475(3) 0.7894(3) 0.0190(2) 0.0108(8) Uani 1 1 d . . .
N5 N 0.9721(3) 0.6375(3) 0.1506(2) 0.0097(8) Uani 1 1 d . . .
N6 N 1.0039(3) 0.7203(3) 0.2550(2) 0.0125(8) Uani 1 1 d . . .
N7 N 0.6912(3) 0.9180(3) 0.0934(2) 0.0108(8) Uani 1 1 d . . .
N8 N 0.7207(3) 1.0035(3) 0.1970(2) 0.0102(8) Uani 1 1 d . . .
N9 N 0.7463(3) 0.8530(3) 0.3294(2) 0.0097(8) Uani 1 1 d . . .
C1 C 0.6217(4) 0.5506(4) 0.2789(3) 0.0145(10) Uani 1 1 d . . .
C2 C 0.6092(4) 0.5464(4) 0.2025(3) 0.0171(11) Uani 1 1 d . . .
C3 C 0.5855(4) 0.4526(4) 0.1993(3) 0.0199(11) Uani 1 1 d . . .
C4 C 0.5775(4) 0.3645(4) 0.2717(3) 0.0139(10) Uani 1 1 d . . .
C5 C 0.5940(4) 0.3727(3) 0.3458(3) 0.0110(9) Uani 1 1 d . . .
C6 C 0.5914(4) 0.2863(3) 0.4273(3) 0.0102(9) Uani 1 1 d . . .
C7 C 0.5618(4) 0.1840(3) 0.4449(3) 0.0124(10) Uani 1 1 d . . .
C8 C 0.5609(4) 0.1130(3) 0.5272(3) 0.0142(10) Uani 1 1 d . . .
C9 C 0.5877(4) 0.1437(3) 0.5872(3) 0.0126(10) Uani 1 1 d . . .
C10 C 0.6179(4) 0.2459(3) 0.5651(3) 0.0108(9) Uani 1 1 d . . .
C11 C 0.6400(3) 0.2933(3) 0.6244(3) 0.0094(9) Uani 1 1 d . . .
C12 C 0.6556(4) 0.2375(3) 0.7056(3) 0.0125(10) Uani 1 1 d . . .
C13 C 0.6736(4) 0.2918(4) 0.7548(3) 0.0163(10) Uani 1 1 d . . .
C14 C 0.6760(4) 0.3973(4) 0.7241(3) 0.0160(10) Uani 1 1 d . . .
C15 C 0.6611(4) 0.4486(3) 0.6425(3) 0.0128(10) Uani 1 1 d . . .
C21 C 0.9483(4) 0.8739(4) -0.0514(3) 0.0139(10) Uani 1 1 d . . .
C22 C 0.9263(4) 0.8683(4) -0.1243(3) 0.0163(11) Uani 1 1 d . . .
C23 C 0.8992(4) 0.7733(4) -0.1245(3) 0.0184(11) Uani 1 1 d . . .
C24 C 0.8985(4) 0.6862(4) -0.0529(3) 0.0142(10) Uani 1 1 d . . .
C25 C 0.9260(3) 0.6957(3) 0.0174(3) 0.0113(9) Uani 1 1 d . . .
C26 C 0.9359(3) 0.6086(3) 0.0951(3) 0.0097(9) Uani 1 1 d . . .
C27 C 0.9072(4) 0.5061(3) 0.1146(3) 0.0131(10) Uani 1 1 d . . .
C28 C 0.9177(4) 0.4348(3) 0.1926(3) 0.0137(10) Uani 1 1 d . . .
C29 C 0.9542(4) 0.4655(3) 0.2496(3) 0.0131(10) Uani 1 1 d . . .
C30 C 0.9803(3) 0.5687(3) 0.2271(3) 0.0110(9) Uani 1 1 d . . .
C31 C 1.0088(4) 0.6157(3) 0.2833(3) 0.0106(9) Uani 1 1 d . . .
C32 C 1.0371(4) 0.5613(4) 0.3597(3) 0.0145(10) Uani 1 1 d . . .
C33 C 1.0565(4) 0.6148(4) 0.4093(3) 0.0168(10) Uani 1 1 d . . .
C34 C 1.0496(4) 0.7206(4) 0.3815(3) 0.0162(10) Uani 1 1 d . . .
C35 C 1.0246(4) 0.7708(4) 0.3034(3) 0.0152(10) Uani 1 1 d . . .
C41 C 0.6687(4) 0.8660(4) 0.0462(3) 0.0126(10) Uani 1 1 d . . .
C42 C 0.6430(4) 0.9149(4) -0.0311(3) 0.0153(10) Uani 1 1 d . . .
C43 C 0.6392(4) 1.0208(4) -0.0609(3) 0.0152(10) Uani 1 1 d . . .
C44 C 0.6608(4) 1.0750(4) -0.0131(3) 0.0132(10) Uani 1 1 d . . .
C45 C 0.6873(3) 1.0218(3) 0.0642(3) 0.0097(9) Uani 1 1 d . . .
C46 C 0.7148(3) 1.0712(3) 0.1200(3) 0.0094(9) Uani 1 1 d . . .
C47 C 0.7368(4) 1.1744(4) 0.0981(3) 0.0135(10) Uani 1 1 d . . .
C48 C 0.7660(4) 1.2074(3) 0.1567(3) 0.0125(10) Uani 1 1 d . . .
C49 C 0.7716(4) 1.1376(3) 0.2369(3) 0.0138(10) Uani 1 1 d . . .
C50 C 0.7488(4) 1.0344(3) 0.2550(3) 0.0105(9) Uani 1 1 d . . .
C51 C 0.7544(4) 0.9478(3) 0.3348(3) 0.0115(9) Uani 1 1 d . . .
C52 C 0.7635(4) 0.9584(4) 0.4104(3) 0.0144(10) Uani 1 1 d . . .
C53 C 0.7628(4) 0.8712(4) 0.4821(3) 0.0202(11) Uani 1 1 d . . .
C54 C 0.7531(4) 0.7759(4) 0.4767(3) 0.0168(11) Uani 1 1 d . . .
C55 C 0.7452(4) 0.7690(4) 0.3992(3) 0.0152(10) Uani 1 1 d . . .
H1 H 0.636(4) 0.606(3) 0.284(3) 0.007(12) Uiso 1 1 d . . .
H2 H 0.617(3) 0.605(3) 0.158(3) 0.000(10) Uiso 1 1 d . . .
H3 H 0.576(3) 0.447(3) 0.150(3) 0.006(11) Uiso 1 1 d . . .
H4 H 0.558(4) 0.298(4) 0.275(3) 0.017(12) Uiso 1 1 d . . .
H7 H 0.544(4) 0.163(4) 0.403(3) 0.026(14) Uiso 1 1 d . . .
H8 H 0.534(3) 0.040(3) 0.543(3) 0.007(10) Uiso 1 1 d . . .
H9 H 0.580(4) 0.108(3) 0.634(3) 0.004(12) Uiso 1 1 d . . .
H12 H 0.657(4) 0.156(4) 0.728(3) 0.025(13) Uiso 1 1 d . . .
H13 H 0.685(4) 0.259(4) 0.803(3) 0.018(13) Uiso 1 1 d . . .
H14 H 0.684(3) 0.428(3) 0.758(3) 0.002(11) Uiso 1 1 d . . .
H15 H 0.658(3) 0.529(3) 0.621(2) 0.000(10) Uiso 1 1 d . . .
H21 H 0.969(4) 0.934(4) -0.047(3) 0.014(12) Uiso 1 1 d . . .
H22 H 0.925(4) 0.921(4) -0.167(3) 0.013(13) Uiso 1 1 d . . .
H23 H 0.884(4) 0.766(3) -0.177(3) 0.008(11) Uiso 1 1 d . . .
H24 H 0.877(4) 0.621(4) -0.043(3) 0.022(14) Uiso 1 1 d . . .
H27 H 0.886(3) 0.488(3) 0.072(3) 0.004(10) Uiso 1 1 d . . .
H28 H 0.888(3) 0.362(3) 0.208(3) 0.006(10) Uiso 1 1 d . . .
H29 H 0.961(4) 0.417(4) 0.294(3) 0.022(14) Uiso 1 1 d . . .
H32 H 1.049(3) 0.489(3) 0.377(3) 0.003(10) Uiso 1 1 d . . .
H33 H 1.084(4) 0.571(4) 0.463(3) 0.032(14) Uiso 1 1 d . . .
H34 H 1.063(3) 0.759(3) 0.413(3) 0.006(11) Uiso 1 1 d . . .
H35 H 1.014(4) 0.843(4) 0.287(3) 0.010(11) Uiso 1 1 d . . .
H41 H 0.675(4) 0.793(4) 0.064(3) 0.013(12) Uiso 1 1 d . . .
H42 H 0.635(3) 0.884(3) -0.061(3) 0.002(11) Uiso 1 1 d . . .
H43 H 0.624(4) 1.049(3) -0.108(3) 0.012(12) Uiso 1 1 d . . .
H44 H 0.656(4) 1.146(4) -0.029(3) 0.013(12) Uiso 1 1 d . . .
H47 H 0.739(3) 1.213(3) 0.050(3) 0.000(11) Uiso 1 1 d . . .
H48 H 0.787(4) 1.282(4) 0.140(3) 0.016(12) Uiso 1 1 d . . .
H49 H 0.790(4) 1.160(4) 0.278(3) 0.030(14) Uiso 1 1 d . . .
H52 H 0.769(4) 1.025(4) 0.412(3) 0.020(13) Uiso 1 1 d . . .
H53 H 0.766(4) 0.875(4) 0.533(3) 0.027(14) Uiso 1 1 d . . .
H54 H 0.749(4) 0.723(4) 0.519(3) 0.017(13) Uiso 1 1 d . . .
H55 H 0.732(4) 0.707(4) 0.398(3) 0.015(12) Uiso 1 1 d . . .

loop_
_atom_site_aniso_label
_atom_site_aniso_U_11
_atom_site_aniso_U_22
_atom_site_aniso_U_33
_atom_site_aniso_U_23
_atom_site_aniso_U_13
_atom_site_aniso_U_12
V1 0.0117(4) 0.0084(4) 0.0071(4) -0.0023(3) -0.0028(3) -0.0013(3)
V2 0.0102(4) 0.0087(4) 0.0090(4) -0.0029(3) -0.0022(3) -0.0012(3)
V3 0.0113(4) 0.0087(4) 0.0081(4) -0.0034(3) -0.0023(3) -0.0016(3)
V4 0.0158(4) 0.0147(4) 0.0134(4) -0.0057(3) -0.0078(3) 0.0034(3)
V5 0.0175(4) 0.0111(4) 0.0129(4) -0.0003(3) -0.0073(3) -0.0005(3)
V6 0.0122(4) 0.0111(4) 0.0093(4) -0.0019(3) -0.0043(3) -0.0018(3)
V7 0.0123(4) 0.0109(4) 0.0102(4) -0.0026(3) -0.0033(3) -0.0004(3)
V8 0.0119(4) 0.0129(4) 0.0102(4) -0.0017(3) -0.0044(3) -0.0003(3)
O1 0.0155(17) 0.0169(17) 0.0139(16) -0.0060(13) -0.0046(13) -0.0022(13)
O2 0.0139(16) 0.0119(16) 0.0118(16) -0.0038(13) -0.0035(13) -0.0016(13)
O3 0.0115(16) 0.0179(17) 0.0144(16) -0.0040(13) -0.0011(13) -0.0034(13)
O4 0.0107(16) 0.0121(16) 0.0164(16) -0.0073(13) -0.0042(13) -0.0001(12)
O5 0.0121(16) 0.0100(16) 0.0118(16) -0.0028(13) -0.0032(13) -0.0026(12)
O6 0.0117(16) 0.0151(16) 0.0136(16) -0.0050(13) -0.0022(13) -0.0008(13)
O7 0.031(2) 0.0189(18) 0.0178(17) -0.0102(14) -0.0134(15) 0.0091(14)
O8 0.0207(18) 0.0224(18) 0.0201(18) -0.0091(14) -0.0115(15) 0.0004(14)
O9 0.0235(18) 0.0193(18) 0.0171(17) -0.0027(14) -0.0070(15) 0.0020(14)
O10 0.032(2) 0.031(2) 0.0183(18) -0.0049(15) -0.0144(16) -0.0045(16)
O11 0.0173(18) 0.0208(18) 0.0187(17) -0.0065(14) -0.0058(14) -0.0001(14)
O12 0.031(2) 0.0133(17) 0.0192(18) 0.0005(14) -0.0081(15) 0.0025(14)
O13 0.0189(17) 0.0142(16) 0.0135(16) -0.0056(13) -0.0055(14) 0.0004(13)
O14 0.0166(18) 0.0263(19) 0.0253(18) -0.0136(15) -0.0087(15) -0.0037(14)
O15 0.0140(17) 0.0209(17) 0.0136(16) -0.0079(14) 0.0000(13) -0.0034(13)
O16 0.0159(17) 0.0201(18) 0.0258(19) -0.0106(15) -0.0058(15) 0.0062(14)
O17 0.0212(18) 0.0168(17) 0.0160(17) -0.0068(14) -0.0066(14) -0.0008(13)
O18 0.0252(19) 0.0194(18) 0.0156(17) 0.0004(14) -0.0081(15) -0.0023(14)
O19 0.0174(17) 0.0176(17) 0.0174(17) -0.0049(14) -0.0099(14) 0.0037(13)
O20 0.0231(19) 0.0205(18) 0.0197(18) -0.0021(14) -0.0083(15) -0.0083(14)
O100 0.031(2) 0.038(2) 0.0208(19) -0.0079(16) -0.0047(16) -0.0141(17)
N1 0.013(2) 0.0104(19) 0.0082(19) -0.0046(16) -0.0036(15) -0.0008(15)
N2 0.0072(18) 0.0115(19) 0.0086(19) -0.0033(15) -0.0026(15) -0.0008(14)
N3 0.0096(19) 0.013(2) 0.0084(19) -0.0025(15) -0.0050(16) 0.0019(15)
N4 0.0099(19) 0.014(2) 0.0088(19) -0.0054(16) -0.0014(15) -0.0009(15)
N5 0.0097(19) 0.0113(19) 0.0071(18) -0.0019(15) -0.0028(15) 0.0001(15)
N6 0.0090(19) 0.016(2) 0.0112(19) -0.0025(16) -0.0028(16) -0.0023(15)
N7 0.0081(19) 0.016(2) 0.0076(18) -0.0050(16) 0.0004(15) -0.0016(15)
N8 0.0106(19) 0.0111(19) 0.0100(19) -0.0041(16) -0.0039(16) -0.0013(15)
N9 0.0086(19) 0.0119(19) 0.0078(18) -0.0030(16) -0.0019(15) -0.0002(15)
C1 0.016(3) 0.008(2) 0.017(3) -0.002(2) -0.002(2) -0.0051(19)
C2 0.018(3) 0.016(3) 0.012(3) 0.001(2) -0.003(2) -0.004(2)
C3 0.026(3) 0.028(3) 0.011(3) -0.011(2) -0.006(2) -0.001(2)
C4 0.015(2) 0.015(3) 0.013(2) -0.007(2) -0.005(2) 0.0017(19)
C5 0.010(2) 0.012(2) 0.010(2) -0.0041(19) -0.0012(18) 0.0002(18)
C6 0.008(2) 0.013(2) 0.009(2) -0.0033(18) -0.0019(18) -0.0002(18)
C7 0.012(2) 0.013(2) 0.011(2) -0.0053(19) 0.0002(19) -0.0004(18)
C8 0.017(2) 0.009(2) 0.017(3) -0.007(2) -0.002(2) -0.0019(19)
C9 0.015(3) 0.009(2) 0.010(3) 0.001(2) -0.005(2) 0.0043(19)
C10 0.010(2) 0.013(2) 0.009(2) -0.0032(19) -0.0044(18) 0.0020(18)
C11 0.008(2) 0.010(2) 0.011(2) -0.0040(18) -0.0043(18) 0.0019(17)
C12 0.010(2) 0.016(2) 0.009(2) -0.0030(19) -0.0018(19) -0.0002(19)
C13 0.019(3) 0.022(3) 0.007(2) -0.001(2) -0.007(2) 0.000(2)
C14 0.017(3) 0.023(3) 0.012(2) -0.010(2) -0.006(2) -0.002(2)
C15 0.011(2) 0.016(3) 0.013(2) -0.006(2) -0.0044(19) -0.0007(19)
C21 0.013(2) 0.013(2) 0.011(2) 0.000(2) -0.0019(19) 0.0003(19)
C22 0.017(3) 0.016(3) 0.008(2) 0.002(2) -0.001(2) 0.003(2)
C23 0.016(3) 0.025(3) 0.014(3) -0.007(2) -0.005(2) 0.003(2)
C24 0.009(2) 0.021(3) 0.015(2) -0.009(2) -0.0043(19) 0.002(2)
C25 0.006(2) 0.014(2) 0.013(2) -0.0059(19) 0.0000(18) 0.0017(18)
C26 0.007(2) 0.011(2) 0.011(2) -0.0046(18) -0.0024(18) 0.0031(17)
C27 0.014(2) 0.014(2) 0.016(2) -0.011(2) -0.006(2) 0.0028(19)
C28 0.014(2) 0.010(2) 0.014(2) -0.0045(19) -0.002(2) -0.0002(19)
C29 0.016(2) 0.012(2) 0.008(2) -0.002(2) -0.003(2) 0.0032(19)
C30 0.006(2) 0.014(2) 0.011(2) -0.0047(19) -0.0009(18) 0.0038(18)
C31 0.008(2) 0.012(2) 0.010(2) -0.0049(19) 0.0012(18) -0.0009(18)
C32 0.013(2) 0.016(3) 0.013(2) -0.002(2) -0.005(2) 0.0004(19)
C33 0.016(3) 0.025(3) 0.010(2) -0.006(2) -0.004(2) -0.003(2)
C34 0.012(2) 0.026(3) 0.015(2) -0.009(2) -0.006(2) -0.005(2)
C35 0.014(2) 0.016(3) 0.019(3) -0.010(2) -0.003(2) -0.002(2)
C41 0.011(2) 0.016(3) 0.013(2) -0.010(2) -0.0013(19) 0.0001(19)
C42 0.015(3) 0.021(3) 0.015(3) -0.009(2) -0.008(2) -0.003(2)
C43 0.012(2) 0.024(3) 0.010(2) -0.003(2) -0.006(2) -0.001(2)
C44 0.009(2) 0.014(3) 0.014(2) -0.003(2) -0.0029(19) 0.0030(19)
C45 0.003(2) 0.014(2) 0.008(2) -0.0035(18) 0.0036(17) -0.0018(17)
C46 0.004(2) 0.012(2) 0.012(2) -0.0061(19) 0.0003(18) 0.0015(17)
C47 0.014(2) 0.015(3) 0.006(2) 0.001(2) 0.000(2) 0.0012(19)
C48 0.009(2) 0.011(2) 0.016(2) -0.0065(19) 0.0008(19) -0.0002(18)
C49 0.012(2) 0.018(3) 0.015(2) -0.012(2) -0.002(2) 0.0005(19)
C50 0.007(2) 0.013(2) 0.009(2) -0.0028(18) 0.0008(18) -0.0015(17)
C51 0.007(2) 0.016(2) 0.012(2) -0.0058(19) -0.0017(18) -0.0015(18)
C52 0.011(2) 0.017(3) 0.018(3) -0.010(2) -0.005(2) 0.0008(19)
C53 0.020(3) 0.030(3) 0.013(3) -0.008(2) -0.007(2) -0.003(2)
C54 0.020(3) 0.015(3) 0.013(3) 0.000(2) -0.005(2) -0.003(2)
C55 0.015(2) 0.013(3) 0.015(3) -0.003(2) -0.003(2) -0.0050(19)

loop_
_atom_type_symbol
_atom_type_description
_atom_type_scat_dispersion_real
_atom_type_scat_dispersion_imag
_atom_type_scat_source
C C 0.0033 0.0016 'International Tables Vol C Tables 4.2.6.8 and 6.1.1.4'
H H 0.0000 0.0000 'International Tables Vol C Tables 4.2.6.8 and 6.1.1.4'
N N 0.0061 0.0033 'International Tables Vol C Tables 4.2.6.8 and 6.1.1.4'
O O 0.0106 0.0060 'International Tables Vol C Tables 4.2.6.8 and 6.1.1.4'
V V 0.3005 0.5294 'International Tables Vol C Tables 4.2.6.8 and 6.1.1.4'

loop_
_geom_angle_atom_site_label_1
_geom_angle_atom_site_label_2
_geom_angle_atom_site_label_3
_geom_angle
_geom_angle_site_symmetry_1
_geom_angle_site_symmetry_3
_geom_angle_publ_flag
O1 V1 O2 106.54(15) . . ?
O1 V1 N1 96.96(14) . . ?
O2 V1 N1 101.79(14) . . ?
O1 V1 N3 94.81(14) . . ?
O2 V1 N3 102.09(14) . . ?
N1 V1 N3 149.06(14) . . ?
O1 V1 N2 107.44(14) . . ?
O2 V1 N2 146.02(14) . . ?
N1 V1 N2 74.24(13) . . ?
N3 V1 N2 74.95(13) . . ?
O3 V2 O4 105.12(15) . . ?
O3 V2 N6 94.93(14) . . ?
O4 V2 N6 102.81(14) . . ?
O3 V2 N4 94.39(14) . . ?
O4 V2 N4 103.51(14) . . ?
N6 V2 N4 148.64(14) . . ?
O3 V2 N5 105.78(14) . . ?
O4 V2 N5 149.10(14) . . ?
N6 V2 N5 74.39(13) . . ?
N4 V2 N5 74.26(13) . . ?
O3 V2 O5 177.22(13) . . ?
O4 V2 O5 77.59(12) . . ?
N6 V2 O5 84.99(12) . . ?
N4 V2 O5 84.30(12) . . ?
N5 V2 O5 71.52(12) . . ?
O6 V3 O5 104.27(14) . . ?
O6 V3 N7 94.43(14) . . ?
O5 V3 N7 102.60(14) . . ?
O6 V3 N9 93.93(14) . . ?
O5 V3 N9 103.86(14) . . ?
N7 V3 N9 149.28(14) . . ?
O6 V3 N8 106.24(14) . . ?
O5 V3 N8 149.49(14) . . ?
N7 V3 N8 74.71(13) . . ?
N9 V3 N8 74.57(13) . . ?
O6 V3 O4 178.45(13) . . ?
O5 V3 O4 76.92(12) . . ?
N7 V3 O4 86.25(12) . . ?
N9 V3 O4 84.80(12) . . ?
N8 V3 O4 72.58(12) . . ?
O7 V4 O8 108.11(16) . . ?
O7 V4 O9 109.44(15) . . ?
O8 V4 O9 112.26(15) . . ?
O7 V4 O11 109.67(15) . 2_665 ?
O8 V4 O11 108.78(15) . 2_665 ?
O9 V4 O11 108.55(14) . 2_665 ?
O10 V5 O12 108.99(16) . . ?
O10 V5 O11 109.56(16) . . ?
O12 V5 O11 111.47(15) . . ?
O10 V5 O9 109.59(17) . . ?
O12 V5 O9 108.19(15) . . ?
O11 V5 O9 109.01(15) . . ?
O13 V6 O14 108.44(16) . . ?
O13 V6 O12 108.02(15) . . ?
O14 V6 O12 113.04(15) . . ?
O13 V6 O15 109.17(14) . . ?
O14 V6 O15 106.96(15) . . ?
O12 V6 O15 111.14(14) . . ?
O17 V7 O15 108.68(15) . . ?
O17 V7 O18 109.32(15) . . ?
O15 V7 O18 109.97(14) . . ?
O17 V7 O16 107.99(15) . . ?
O15 V7 O16 109.05(15) . . ?
O18 V7 O16 111.76(15) . . ?
O19 V8 O20 109.21(16) . . ?
O19 V8 O18 110.94(15) . . ?
O20 V8 O18 110.16(15) . . ?
O19 V8 O16 107.28(15) . 2_556 ?
O20 V8 O16 110.92(16) . 2_556 ?
O18 V8 O16 108.29(14) . 2_556 ?
V2 O4 V3 102.18(13) . . ?
V3 O5 V2 103.31(13) . . ?
V5 O9 V4 126.97(17) . . ?
V5 O11 V4 145.73(18) . 2_665 ?
V5 O12 V6 159.0(2) . . ?
V7 O15 V6 137.12(17) . . ?
V7 O16 V8 140.61(19) . 2_556 ?
V7 O18 V8 158.1(2) . . ?
C1 N1 C5 119.1(4) . . ?
C1 N1 V1 121.2(3) . . ?
C5 N1 V1 119.6(3) . . ?
C6 N2 C10 121.1(4) . . ?
C6 N2 V1 119.2(3) . . ?
C10 N2 V1 118.8(3) . . ?
C15 N3 C11 119.2(4) . . ?
C15 N3 V1 121.9(3) . . ?
C11 N3 V1 118.6(3) . . ?
C21 N4 C25 119.1(4) . . ?
C21 N4 V2 122.2(3) . . ?
C25 N4 V2 118.7(3) . . ?
C30 N5 C26 121.0(4) . . ?
C30 N5 V2 118.8(3) . . ?
C26 N5 V2 118.7(3) . . ?
C35 N6 C31 118.8(4) . . ?
C35 N6 V2 122.2(3) . . ?
C31 N6 V2 118.8(3) . . ?
C41 N7 C45 119.0(4) . . ?
C41 N7 V3 122.5(3) . . ?
C45 N7 V3 118.3(3) . . ?
C46 N8 C50 120.8(4) . . ?
C46 N8 V3 118.9(3) . . ?
C50 N8 V3 119.2(3) . . ?
C55 N9 C51 119.3(4) . . ?
C55 N9 V3 121.7(3) . . ?
C51 N9 V3 118.7(3) . . ?
N1 C1 C2 121.8(4) . . ?
C1 C2 C3 119.1(4) . . ?
C2 C3 C4 119.9(4) . . ?
C5 C4 C3 118.6(4) . . ?
N1 C5 C4 121.5(4) . . ?
N1 C5 C6 113.0(4) . . ?
C4 C5 C6 125.4(4) . . ?
N2 C6 C7 121.3(4) . . ?
N2 C6 C5 113.3(4) . . ?
C7 C6 C5 125.4(4) . . ?
C8 C7 C6 117.3(4) . . ?
C9 C8 C7 120.5(4) . . ?
C8 C9 C10 119.3(4) . . ?
N2 C10 C9 120.5(4) . . ?
N2 C10 C11 113.1(4) . . ?
C9 C10 C11 126.2(4) . . ?
N3 C11 C12 122.0(4) . . ?
N3 C11 C10 114.1(3) . . ?
C12 C11 C10 123.8(4) . . ?
C13 C12 C11 117.7(4) . . ?
C14 C13 C12 120.7(4) . . ?
C13 C14 C15 118.9(4) . . ?
N3 C15 C14 121.4(4) . . ?
N4 C21 C22 121.9(4) . . ?
C21 C22 C23 119.2(4) . . ?
C24 C23 C22 119.3(4) . . ?
C23 C24 C25 119.1(4) . . ?
N4 C25 C24 121.2(4) . . ?
N4 C25 C26 114.1(4) . . ?
C24 C25 C26 124.6(4) . . ?
N5 C26 C27 120.9(4) . . ?
N5 C26 C25 113.1(4) . . ?
C27 C26 C25 126.0(4) . . ?
C28 C27 C26 118.2(4) . . ?
C29 C28 C27 120.5(4) . . ?
C28 C29 C30 118.8(4) . . ?
N5 C30 C29 120.6(4) . . ?
N5 C30 C31 113.3(4) . . ?
C29 C30 C31 125.9(4) . . ?
N6 C31 C32 121.3(4) . . ?
N6 C31 C30 114.0(4) . . ?
C32 C31 C30 124.7(4) . . ?
C33 C32 C31 118.9(4) . . ?
C34 C33 C32 119.9(4) . . ?
C33 C34 C35 118.6(4) . . ?
N6 C35 C34 122.5(4) . . ?
N7 C41 C42 122.2(4) . . ?
C41 C42 C43 118.7(4) . . ?
C44 C43 C42 119.8(4) . . ?
C43 C44 C45 119.1(4) . . ?
N7 C45 C44 121.1(4) . . ?
N7 C45 C46 114.7(4) . . ?
C44 C45 C46 124.2(4) . . ?
N8 C46 C47 120.9(4) . . ?
N8 C46 C45 112.6(4) . . ?
C47 C46 C45 126.5(4) . . ?
C46 C47 C48 119.1(4) . . ?
C47 C48 C49 120.2(4) . . ?
C48 C49 C50 118.0(4) . . ?
N8 C50 C49 121.0(4) . . ?
N8 C50 C51 112.7(4) . . ?
C49 C50 C51 126.4(4) . . ?
N9 C51 C52 121.2(4) . . ?
N9 C51 C50 114.0(4) . . ?
C52 C51 C50 124.8(4) . . ?
C51 C52 C53 119.2(4) . . ?
C54 C53 C52 119.4(5) . . ?
C53 C54 C55 119.4(5) . . ?
N9 C55 C54 121.6(4) . . ?

loop_
_geom_bond_atom_site_label_1
_geom_bond_atom_site_label_2
_geom_bond_distance
_geom_bond_site_symmetry_2
_geom_bond_publ_flag
V1 O1 1.606(3) . ?
V1 O2 1.657(3) . ?
V1 N1 2.089(3) . ?
V1 N3 2.093(3) . ?
V1 N2 2.120(3) . ?
V2 O3 1.600(3) . ?
V2 O4 1.669(3) . ?
V2 N6 2.103(3) . ?
V2 N4 2.107(3) . ?
V2 N5 2.136(3) . ?
V2 O5 2.318(3) . ?
V3 O6 1.600(3) . ?
V3 O5 1.665(3) . ?
V3 N7 2.101(3) . ?
V3 N9 2.104(3) . ?
V3 N8 2.128(3) . ?
V3 O4 2.343(3) . ?
V4 O7 1.623(3) . ?
V4 O8 1.632(3) . ?
V4 O9 1.844(3) . ?
V4 O11 1.848(3) 2_665 ?
V5 O10 1.605(3) . ?
V5 O12 1.739(3) . ?
V5 O11 1.748(3) . ?
V5 O9 1.774(3) . ?
V6 O13 1.626(3) . ?
V6 O14 1.631(3) . ?
V6 O12 1.825(3) . ?
V6 O15 1.846(3) . ?
V7 O17 1.611(3) . ?
V7 O15 1.750(3) . ?
V7 O18 1.751(3) . ?
V7 O16 1.755(3) . ?
V8 O19 1.625(3) . ?
V8 O20 1.632(3) . ?
V8 O18 1.834(3) . ?
V8 O16 1.834(3) 2_556 ?
O11 V4 1.848(3) 2_665 ?
O16 V8 1.834(3) 2_556 ?
N1 C1 1.347(6) . ?
N1 C5 1.362(5) . ?
N2 C6 1.337(5) . ?
N2 C10 1.340(5) . ?
N3 C15 1.349(5) . ?
N3 C11 1.351(5) . ?
N4 C21 1.350(5) . ?
N4 C25 1.362(5) . ?
N5 C30 1.345(5) . ?
N5 C26 1.345(5) . ?
N6 C35 1.342(6) . ?
N6 C31 1.364(5) . ?
N7 C41 1.349(5) . ?
N7 C45 1.352(5) . ?
N8 C46 1.338(5) . ?
N8 C50 1.346(5) . ?
N9 C55 1.340(6) . ?
N9 C51 1.365(5) . ?
C1 C2 1.375(6) . ?
C2 C3 1.382(7) . ?
C3 C4 1.384(7) . ?
C4 C5 1.381(6) . ?
C5 C6 1.475(6) . ?
C6 C7 1.402(6) . ?
C7 C8 1.398(6) . ?
C8 C9 1.368(6) . ?
C9 C10 1.387(6) . ?
C10 C11 1.481(6) . ?
C11 C12 1.390(6) . ?
C12 C13 1.381(6) . ?
C13 C14 1.373(7) . ?
C14 C15 1.382(6) . ?
C21 C22 1.376(7) . ?
C22 C23 1.392(7) . ?
C23 C24 1.382(6) . ?
C24 C25 1.390(6) . ?
C25 C26 1.476(6) . ?
C26 C27 1.395(6) . ?
C27 C28 1.386(6) . ?
C28 C29 1.385(6) . ?
C29 C30 1.388(6) . ?
C30 C31 1.467(6) . ?
C31 C32 1.389(6) . ?
C32 C33 1.384(6) . ?
C33 C34 1.381(7) . ?
C34 C35 1.384(6) . ?
C41 C42 1.373(6) . ?
C42 C43 1.380(7) . ?
C43 C44 1.378(6) . ?
C44 C45 1.387(6) . ?
C45 C46 1.479(6) . ?
C46 C47 1.378(6) . ?
C47 C48 1.380(6) . ?
C48 C49 1.387(6) . ?
C49 C50 1.393(6) . ?
C50 C51 1.482(6) . ?
C51 C52 1.381(6) . ?
C52 C53 1.384(7) . ?
C53 C54 1.377(7) . ?
C54 C55 1.385(6) . ?
